data_2204432
loop_
_publ_author_name
'V\'asquez-\'Arciga, Horacio'
'P\'erez-Ben\'itez, Aar\'on'
'\'Alvarez-Hern\'andez, Alejandro'
'Bern\`es, Sylvain'
'M\'endez-Rojas, Miguel Angel'

_publ_section_title
;
 Bis(acetylsalicylato-\k^2^<i>O,O</i>')diaquacadmium(II)
;
_journal_issue 11
_journal_name_full 'Acta Crystallographica Section E'
_journal_page_first m1621
_journal_page_last m1623
_journal_paper_doi 10.1107/S1600536804024717
_journal_volume 60
_journal_year 2004
_chemical_formula_iupac '[Cd (C9 H7 O4)2 (H2 O)2]'
_chemical_formula_moiety 'C18 H18 Cd O10'
_chemical_formula_sum 'C18 H18 Cd O10'
_chemical_formula_weight 506.72
_chemical_melting_point 563
_chemical_name_common
;
Bis(acetylsalicylato-\k^2^O,O')diaquacadmium(II)
;
_chemical_name_systematic
;
bis[2-(acetyloxy)benzoato-\k^2^O,O']diaquacadmium(II)
;
_space_group_IT_number 15
_symmetry_cell_setting monoclinic
_symmetry_space_group_name_Hall '-C 2yc'
_symmetry_space_group_name_H-M 'C 1 2/c 1'
_atom_sites_solution_hydrogens 'See text'
_atom_sites_solution_primary direct
_atom_sites_solution_secondary difmap
_audit_creation_method SHELXTL-Plus
_cell_angle_alpha 90.00
_cell_angle_beta 106.416(8)
_cell_angle_gamma 90.00
_cell_formula_units_Z 4
_cell_length_a 26.006(3)
_cell_length_b 7.3714(6)
_cell_length_c 10.7541(12)
_cell_measurement_reflns_used 56
_cell_measurement_temperature 293(2)
_cell_measurement_theta_max 13.06
_cell_measurement_theta_min 4.50
_cell_volume 1977.5(4)
_computing_cell_refinement XSCANS
_computing_data_collection 'XSCANS (Siemens, 1996)'
_computing_data_reduction XSCANS
_computing_molecular_graphics SHELXTL-Plus
_computing_publication_material SHELXTL-Plus
_computing_structure_refinement SHELXTL-Plus
_computing_structure_solution 'SHELXTL-Plus (Sheldrick, 1998)'
_diffrn_ambient_temperature 296.0(10)
_diffrn_measured_fraction_theta_full 0.999
_diffrn_measured_fraction_theta_max 0.999
_diffrn_measurement_device_type 'Bruker P4'
_diffrn_measurement_method 2\q/\w
_diffrn_radiation_monochromator graphite
_diffrn_radiation_type MoK\a
_diffrn_radiation_wavelength 0.71073
_diffrn_reflns_av_R_equivalents 0.0168
_diffrn_reflns_av_sigmaI/netI 0.0164
_diffrn_reflns_limit_h_max 16
_diffrn_reflns_limit_h_min -36
_diffrn_reflns_limit_k_max 10
_diffrn_reflns_limit_k_min -10
_diffrn_reflns_limit_l_max 15
_diffrn_reflns_limit_l_min -14
_diffrn_reflns_number 6264
_diffrn_reflns_theta_full 30.00
_diffrn_reflns_theta_max 30.00
_diffrn_reflns_theta_min 2.88
_diffrn_standards_decay_% 1
_diffrn_standards_interval_count 97
_diffrn_standards_number 3
_exptl_absorpt_coefficient_mu 1.158
_exptl_absorpt_correction_T_max 0.794
_exptl_absorpt_correction_T_min 0.607
_exptl_absorpt_correction_type psi-scan
_exptl_absorpt_process_details '(XSCANS; Siemens, 1996)'
_exptl_crystal_colour colorless
_exptl_crystal_density_diffrn 1.702
_exptl_crystal_density_method 'not measured'
_exptl_crystal_description 'irregular fragment'
_exptl_crystal_F_000 1016
_exptl_crystal_size_max 0.6
_exptl_crystal_size_mid 0.4
_exptl_crystal_size_min 0.2
_refine_diff_density_max 0.334
_refine_diff_density_min -0.583
_refine_ls_extinction_method none
_refine_ls_goodness_of_fit_ref 1.108
_refine_ls_hydrogen_treatment mixed
_refine_ls_matrix_type full
_refine_ls_number_parameters 139
_refine_ls_number_reflns 2881
_refine_ls_number_restraints 0
_refine_ls_restrained_S_all 1.108
_refine_ls_R_factor_all 0.0218
_refine_ls_R_factor_gt 0.0203
_refine_ls_shift/su_max 0.007
_refine_ls_shift/su_mean 0.000
_refine_ls_structure_factor_coef Fsqd
_refine_ls_weighting_details 'calc w = 1/[\s^2^(Fo^2^)+(0.0309P)^2^+0.8564P] where P = (Fo^2^+2Fc^2^)/3'
_refine_ls_weighting_scheme calc
_refine_ls_wR_factor_gt 0.0544
_refine_ls_wR_factor_ref 0.0552
_reflns_number_gt 2763
_reflns_number_total 2881
_reflns_threshold_expression I>2\s(I)
_cod_data_source_file bt6519.cif
_cod_data_source_block I
_cod_original_cell_volume 1977.6(3)
_cod_original_sg_symbol_H-M 'C 2/c'
_cod_database_code 2204432
_cod_database_fobs_code 2204432

loop_
_symmetry_equiv_pos_as_xyz
'x, y, z'
'-x, y, -z+1/2'
'x+1/2, y+1/2, z'
'-x+1/2, y+1/2, -z+1/2'
'-x, -y, -z'
'x, -y, z-1/2'
'-x+1/2, -y+1/2, -z'
'x+1/2, -y+1/2, z-1/2'

loop_
_atom_site_label
_atom_site_fract_x
_atom_site_fract_y
_atom_site_fract_z
_atom_site_U_iso_or_equiv
_atom_site_adp_type
_atom_site_calc_flag
_atom_site_refinement_flags
_atom_site_occupancy
_atom_site_type_symbol
Cd1 0.5000 -0.074578(18) 0.2500 0.02949(5) Uani d S 1 Cd
C1 0.63734(5) 0.19532(18) 0.21768(12) 0.0283(2) Uani d . 1 C
C2 0.67368(5) 0.27559(19) 0.32526(13) 0.0309(2) Uani d . 1 C
C3 0.72066(6) 0.3548(2) 0.31520(17) 0.0410(3) Uani d . 1 C
H3A 0.7444 0.4073 0.3876 0.049 Uiso calc R 1 H
C4 0.73212(7) 0.3556(3) 0.1969(2) 0.0463(4) Uani d . 1 C
H4A 0.7636 0.4088 0.1898 0.056 Uiso calc R 1 H
C5 0.69676(7) 0.2774(2) 0.08938(17) 0.0421(3) Uani d . 1 C
H5A 0.7045 0.2780 0.0101 0.050 Uiso calc R 1 H
C6 0.64966(6) 0.1980(2) 0.09956(14) 0.0347(3) Uani d . 1 C
H6A 0.6261 0.1460 0.0268 0.042 Uiso calc R 1 H
C7 0.58667(6) 0.10556(18) 0.22581(13) 0.0287(2) Uani d . 1 C
C8 0.62199(6) 0.3597(2) 0.46456(14) 0.0355(3) Uani d . 1 C
C9 0.61539(9) 0.3239(3) 0.59550(17) 0.0488(4) Uani d . 1 C
H9A 0.5946 0.4195 0.6182 0.073 Uiso calc R 1 H
H9B 0.6500 0.3189 0.6580 0.073 Uiso calc R 1 H
H9C 0.5973 0.2102 0.5947 0.073 Uiso calc R 1 H
O1 0.58593(5) 0.02581(19) 0.32859(11) 0.0428(3) Uani d . 1 O
O2 0.54629(5) 0.10624(18) 0.12861(11) 0.0408(2) Uani d . 1 O
O3 0.66565(4) 0.27252(16) 0.44811(10) 0.0366(2) Uani d . 1 O
O4 0.59350(6) 0.45246(19) 0.38121(14) 0.0499(3) Uani d . 1 O
O5 0.48522(5) -0.29485(16) 0.09816(11) 0.0375(2) Uani d . 1 O
H51 0.4754(13) -0.245(5) 0.028(3) 0.080 Uiso d . 1 H
H52 0.4625(14) -0.374(5) 0.107(3) 0.080 Uiso d . 1 H

loop_
_atom_site_aniso_label
_atom_site_aniso_U_11
_atom_site_aniso_U_22
_atom_site_aniso_U_33
_atom_site_aniso_U_12
_atom_site_aniso_U_13
_atom_site_aniso_U_23
Cd1 0.02387(7) 0.03119(8) 0.03300(8) 0.000 0.00739(5) 0.000
C1 0.0256(5) 0.0273(5) 0.0319(6) 0.0006(5) 0.0079(5) 0.0002(4)
C2 0.0264(6) 0.0303(6) 0.0344(6) 0.0015(5) 0.0059(5) -0.0007(5)
C3 0.0268(6) 0.0399(7) 0.0521(8) -0.0040(6) 0.0043(6) -0.0022(7)
C4 0.0296(7) 0.0467(9) 0.0666(11) -0.0044(7) 0.0201(7) 0.0033(8)
C5 0.0371(7) 0.0471(8) 0.0488(8) 0.0034(7) 0.0231(6) 0.0035(7)
C6 0.0329(7) 0.0374(7) 0.0355(6) 0.0002(6) 0.0123(5) -0.0018(5)
C7 0.0285(6) 0.0280(5) 0.0301(6) -0.0022(5) 0.0091(5) -0.0021(4)
C8 0.0366(7) 0.0335(6) 0.0358(6) -0.0035(6) 0.0095(5) -0.0060(5)
C9 0.0563(10) 0.0510(9) 0.0436(8) -0.0100(8) 0.0215(8) -0.0026(7)
O1 0.0371(6) 0.0527(6) 0.0350(5) -0.0130(5) 0.0043(4) 0.0115(5)
O2 0.0319(5) 0.0549(6) 0.0320(5) -0.0119(5) 0.0029(4) 0.0052(5)
O3 0.0328(5) 0.0428(5) 0.0308(4) 0.0009(4) 0.0032(4) -0.0017(4)
O4 0.0549(8) 0.0507(7) 0.0451(6) 0.0192(6) 0.0155(6) 0.0018(5)
O5 0.0403(6) 0.0377(5) 0.0334(5) -0.0052(5) 0.0087(4) -0.0012(4)

loop_
_atom_type_symbol
_atom_type_description
_atom_type_scat_dispersion_real
_atom_type_scat_dispersion_imag
_atom_type_scat_source
C C 0.0033 0.0016 'International Tables Vol C Tables 4.2.6.8 and 6.1.1.4'
H H 0.0000 0.0000 'International Tables Vol C Tables 4.2.6.8 and 6.1.1.4'
O O 0.0106 0.0060 'International Tables Vol C Tables 4.2.6.8 and 6.1.1.4'
Cd Cd -0.8075 1.2024 'International Tables Vol C Tables 4.2.6.8 and 6.1.1.4'

loop_
_geom_angle_atom_site_label_1
_geom_angle_atom_site_label_2
_geom_angle_atom_site_label_3
_geom_angle_site_symmetry_1
_geom_angle_site_symmetry_3
_geom_angle
_geom_angle_publ_flag
O5 Cd1 O5 . 2_655 88.01(6) yes
O5 Cd1 O1 . . 116.79(5) yes
O5 Cd1 O1 2_655 . 90.96(4) yes
O5 Cd1 O1 . 2_655 90.96(4) no
O5 Cd1 O1 2_655 2_655 116.79(5) no
O1 Cd1 O1 . 2_655 142.08(7) yes
O5 Cd1 O2 . . 90.86(4) yes
O5 Cd1 O2 2_655 . 141.26(4) yes
O1 Cd1 O2 . . 55.52(4) yes
O1 Cd1 O2 2_655 . 101.95(5) yes
O5 Cd1 O2 . 2_655 141.26(4) no
O5 Cd1 O2 2_655 2_655 90.86(4) no
O1 Cd1 O2 . 2_655 101.95(5) no
O1 Cd1 O2 2_655 2_655 55.52(4) no
O2 Cd1 O2 . 2_655 112.91(7) yes
C6 C1 C2 . . 118.08(13) no
C6 C1 C7 . . 119.42(12) no
C2 C1 C7 . . 122.49(12) no
C3 C2 O3 . . 116.87(13) no
C3 C2 C1 . . 121.15(14) no
O3 C2 C1 . . 121.91(12) no
C2 C3 C4 . . 119.76(15) no
C2 C3 H3A . . 120.1 no
C4 C3 H3A . . 120.1 no
C5 C4 C3 . . 120.03(15) no
C5 C4 H4A . . 120.0 no
C3 C4 H4A . . 120.0 no
C4 C5 C6 . . 120.16(15) no
C4 C5 H5A . . 119.9 no
C6 C5 H5A . . 119.9 no
C5 C6 C1 . . 120.81(14) no
C5 C6 H6A . . 119.6 no
C1 C6 H6A . . 119.6 no
O2 C7 O1 . . 121.14(14) no
O2 C7 C1 . . 119.48(13) no
O1 C7 C1 . . 119.34(13) no
O2 C7 Cd1 . . 63.64(8) no
O1 C7 Cd1 . . 57.51(8) no
C1 C7 Cd1 . . 175.95(10) no
O4 C8 O3 . . 122.24(15) yes
O4 C8 C9 . . 126.47(17) yes
O3 C8 C9 . . 111.29(14) yes
C8 C9 H9A . . 109.5 no
C8 C9 H9B . . 109.5 no
H9A C9 H9B . . 109.5 no
C8 C9 H9C . . 109.5 no
H9A C9 H9C . . 109.5 no
H9B C9 H9C . . 109.5 no
C7 O1 Cd1 . . 94.75(9) no
C7 O2 Cd1 . . 88.58(9) no
C8 O3 C2 . . 118.03(11) no
Cd1 O5 H51 . . 107(2) no
Cd1 O5 H52 . . 113(2) no
H51 O5 H52 . . 111(3) yes

loop_
_geom_bond_atom_site_label_1
_geom_bond_atom_site_label_2
_geom_bond_site_symmetry_2
_geom_bond_distance
_geom_bond_publ_flag
Cd1 O5 . 2.2574(11) yes
Cd1 O5 2_655 2.2574(11) no
Cd1 O1 . 2.2777(12) yes
Cd1 O1 2_655 2.2777(12) no
Cd1 O2 . 2.4121(12) yes
Cd1 O2 2_655 2.4121(12) no
C1 C6 . 1.3952(19) no
C1 C2 . 1.4013(18) no
C1 C7 . 1.4990(19) no
C2 C3 . 1.386(2) no
C2 O3 . 1.3948(17) no
C3 C4 . 1.387(3) no
C3 H3A . 0.9300 no
C4 C5 . 1.383(3) no
C4 H4A . 0.9300 no
C5 C6 . 1.390(2) no
C5 H5A . 0.9300 no
C6 H6A . 0.9300 no
C7 O2 . 1.2549(18) no
C7 O1 . 1.2569(18) no
C8 O4 . 1.202(2) yes
C8 O3 . 1.3590(19) yes
C8 C9 . 1.489(2) yes
C9 H9A . 0.9600 no
C9 H9B . 0.9600 no
C9 H9C . 0.9600 no
O5 H51 . 0.81(3) yes
O5 H52 . 0.86(4) yes

loop_
_geom_torsion_atom_site_label_1
_geom_torsion_atom_site_label_2
_geom_torsion_atom_site_label_3
_geom_torsion_atom_site_label_4
_geom_torsion_site_symmetry_1
_geom_torsion
_geom_torsion_publ_flag
C6 C1 C2 C3 . -0.3(2) no
C7 C1 C2 C3 . 178.87(14) no
C6 C1 C2 O3 . -177.32(13) no
C7 C1 C2 O3 . 1.8(2) no
O3 C2 C3 C4 . 177.36(15) no
C1 C2 C3 C4 . 0.2(2) no
C2 C3 C4 C5 . -0.1(3) no
C3 C4 C5 C6 . 0.1(3) no
C4 C5 C6 C1 . -0.2(3) no
C2 C1 C6 C5 . 0.3(2) no
C7 C1 C6 C5 . -178.91(14) no
C6 C1 C7 O2 . -31.5(2) no
C2 C1 C7 O2 . 149.39(14) no
C6 C1 C7 O1 . 146.23(15) no
C2 C1 C7 O1 . -32.9(2) no
O5 Cd1 C7 O2 . 61.32(10) no
O5 Cd1 C7 O2 2_655 156.81(9) no
O1 Cd1 C7 O2 . -179.40(16) no
O1 Cd1 C7 O2 2_655 -40.55(11) no
O2 Cd1 C7 O2 2_655 -101.71(11) no
C7 Cd1 C7 O2 2_655 -73.37(9) no
O5 Cd1 C7 O1 . -119.28(10) no
O5 Cd1 C7 O1 2_655 -23.79(11) no
O1 Cd1 C7 O1 2_655 138.85(10) no
O2 Cd1 C7 O1 . 179.40(16) no
O2 Cd1 C7 O1 2_655 77.68(11) no
C7 Cd1 C7 O1 2_655 106.03(10) no
O2 C7 O1 Cd1 . 0.63(16) no
C1 C7 O1 Cd1 . -177.03(11) no
O5 Cd1 O1 C7 . 70.61(11) no
O5 Cd1 O1 C7 2_655 158.86(10) no
O1 Cd1 O1 C7 2_655 -62.12(9) no
O2 Cd1 O1 C7 . -0.34(9) no
O2 Cd1 O1 C7 2_655 -110.06(10) no
C7 Cd1 O1 C7 2_655 -92.01(12) no
O1 C7 O2 Cd1 . -0.59(15) no
C1 C7 O2 Cd1 . 177.07(11) no
O5 Cd1 O2 C7 . -122.11(9) no
O5 Cd1 O2 C7 2_655 -34.22(13) no
O1 Cd1 O2 C7 . 0.34(9) no
O1 Cd1 O2 C7 2_655 146.73(9) no
O2 Cd1 O2 C7 2_655 89.33(9) no
C7 Cd1 O2 C7 2_655 119.04(10) no
O4 C8 O3 C2 . -7.3(2) no
C9 C8 O3 C2 . 172.71(13) no
C3 C2 O3 C8 . 119.35(15) no
C1 C2 O3 C8 . -63.48(18) no
